data_4318673
loop_
_publ_author_name
'Errun Ding'
'Fu-Chen Liu'
'Shengming Liu'
'Edward A. Meyers'
'Sheldon G. Shore'

_publ_section_title
;
 Synthesis, Structural Characterization, and Reactions of Cyclic
 Organohydroborate Half-Zirconocene Compounds
;
_journal_name_full 'Inorganic Chemistry'
_journal_page_first 5329
_journal_page_last 5335
_journal_paper_doi 10.1021/ic0202817
_journal_volume 41
_journal_year 2002
_chemical_formula_sum 'C30 H53 B2 Cl O Zr'
_chemical_formula_weight 578.01
_chemical_name_systematic
;
   ?
;
_space_group_IT_number 4
_symmetry_cell_setting monoclinic
_symmetry_space_group_name_Hall 'P 2yb'
_symmetry_space_group_name_H-M 'P 1 21 1'
_atom_sites_solution_hydrogens geom
_atom_sites_solution_primary direct
_atom_sites_solution_secondary difmap
_audit_creation_method SHELXL-97
_cell_angle_alpha 90.00
_cell_angle_beta 93.522(10)
_cell_angle_gamma 90.00
_cell_formula_units_Z 2
_cell_length_a 8.9621(10)
_cell_length_b 16.6582(10)
_cell_length_c 10.2459(10)
_cell_measurement_temperature 473(2)
_cell_volume 1526.7(2)
_computing_cell_refinement 'DENZO (Otwinowsky & Minor, 1997)'
_computing_data_collection 'COLLECT (Nunius, 1999)'
_computing_data_reduction 'DENZO (Otwinowsky & Minor, 1997)'
_computing_structure_refinement 'SHELXS-97 (Sheldrick, 1997)'
_computing_structure_solution 'SHELXS-97 (Sheldrick, 1990)'
_diffrn_ambient_temperature 473(2)
_diffrn_measured_fraction_theta_full 1.000
_diffrn_measured_fraction_theta_max 1.000
_diffrn_measurement_device_type 'Nonius KappaCCD'
_diffrn_radiation_monochromator graphite
_diffrn_radiation_source 'fine-focus sealed tube'
_diffrn_radiation_type MoK\a
_diffrn_radiation_wavelength 0.71073
_diffrn_reflns_av_R_equivalents 0.0235
_diffrn_reflns_av_sigmaI/netI 0.0395
_diffrn_reflns_limit_h_max 10
_diffrn_reflns_limit_h_min -10
_diffrn_reflns_limit_k_max 19
_diffrn_reflns_limit_k_min -19
_diffrn_reflns_limit_l_max 12
_diffrn_reflns_limit_l_min -12
_diffrn_reflns_number 9854
_diffrn_reflns_theta_full 25.03
_diffrn_reflns_theta_max 25.03
_diffrn_reflns_theta_min 2.28
_exptl_absorpt_coefficient_mu 0.468
_exptl_absorpt_correction_T_max 0.8422
_exptl_absorpt_correction_T_min 0.8171
_exptl_absorpt_correction_type 'SORTAV (Blessing, 1995)'
_exptl_crystal_density_diffrn 1.257
_exptl_crystal_density_method 'not measured'
_exptl_crystal_F_000 616
_exptl_crystal_size_max 0.45
_exptl_crystal_size_mid 0.45
_exptl_crystal_size_min 0.38
_refine_diff_density_max 0.626
_refine_diff_density_min -0.551
_refine_diff_density_rms 0.059
_refine_ls_abs_structure_details 'Flack H D (1983), Acta Cryst. A39, 876-881'
_refine_ls_abs_structure_Flack 0.42(7)
_refine_ls_extinction_method none
_refine_ls_goodness_of_fit_ref 1.053
_refine_ls_hydrogen_treatment mixed
_refine_ls_matrix_type full
_refine_ls_number_parameters 348
_refine_ls_number_reflns 5370
_refine_ls_number_restraints 1
_refine_ls_restrained_S_all 1.053
_refine_ls_R_factor_all 0.0416
_refine_ls_R_factor_gt 0.0329
_refine_ls_shift/su_max 1.848
_refine_ls_shift/su_mean 0.031
_refine_ls_structure_factor_coef Fsqd
_refine_ls_weighting_details 'calc w=1/[\s^2^(Fo^2^)+(0.0391P)^2^+1.0156P] where P=(Fo^2^+2Fc^2^)/3'
_refine_ls_weighting_scheme calc
_refine_ls_wR_factor_gt 0.0789
_refine_ls_wR_factor_ref 0.0841
_reflns_number_gt 4692
_reflns_number_total 5370
_reflns_threshold_expression >2sigma(I)
_cod_data_source_file ic0202817_4.cif
_cod_data_source_block Compound4
_cod_depositor_comments
;
The following automatic conversions were performed:

'_symmetry_cell_setting' value 'Monoclinic' changed to 'monoclinic'
according to the built-in table from CIF Core dictionary named
'cif_core.dic' version 2.4.1 from 2010-06-29.

Automatic conversion script
Id: cif_fix_values 1646 2011-03-28 12:23:43Z adriana 
;
_cod_database_code 4318673

loop_
_symmetry_equiv_pos_as_xyz
'x, y, z'
'-x, y+1/2, -z'

loop_
_atom_site_label
_atom_site_type_symbol
_atom_site_fract_x
_atom_site_fract_y
_atom_site_fract_z
_atom_site_U_iso_or_equiv
_atom_site_adp_type
_atom_site_occupancy
_atom_site_symmetry_multiplicity
_atom_site_calc_flag
_atom_site_refinement_flags
_atom_site_disorder_assembly
_atom_site_disorder_group
Zr1 Zr 0.25863(3) 0.63426(11) 0.93714(2) 0.02110(9) Uani 1 1 d . . .
Cl1 Cl 0.50627(7) 0.6342(2) 1.04502(6) 0.03979(18) Uani 1 1 d . . .
B1 B 0.2669(12) 0.7617(7) 0.8097(10) 0.031(3) Uani 1 1 d . . .
H1A H 0.302(6) 0.740(3) 0.937(5) 0.025(15) Uiso 1 1 d . . .
H1B H 0.251(8) 0.730(4) 0.799(6) 0.07(2) Uiso 1 1 d . . .
C1 C 0.2002(10) 0.8450(5) 0.7762(8) 0.039(2) Uani 1 1 d . . .
H1 H 0.106(5) 0.847(2) 0.809(4) 0.008(10) Uiso 1 1 d . . .
C2 C 0.1505(11) 0.8515(5) 0.6324(10) 0.055(3) Uani 1 1 d . . .
H2A H 0.0647 0.8169 0.6146 0.066 Uiso 1 1 calc . . .
H2B H 0.1189 0.9062 0.6139 0.066 Uiso 1 1 calc . . .
C3 C 0.2695(15) 0.8292(7) 0.5423(10) 0.064(3) Uani 1 1 d . . .
H3A H 0.3379 0.8741 0.5376 0.077 Uiso 1 1 calc . . .
H3B H 0.2226 0.8212 0.4554 0.077 Uiso 1 1 calc . . .
C4 C 0.3642(13) 0.7509(6) 0.5817(8) 0.063(3) Uani 1 1 d . . .
H4A H 0.4508 0.7483 0.5296 0.075 Uiso 1 1 calc . . .
H4B H 0.3036 0.7037 0.5623 0.075 Uiso 1 1 calc . . .
C5 C 0.4188(11) 0.7505(6) 0.7342(9) 0.039(3) Uani 1 1 d . . .
H5 H 0.502(4) 0.705(2) 0.743(3) 0.014(9) Uiso 1 1 d . . .
C6 C 0.5258(11) 0.8151(6) 0.7796(10) 0.045(2) Uani 1 1 d . . .
H6A H 0.6103 0.8143 0.7249 0.054 Uiso 1 1 calc . . .
H6B H 0.5631 0.8030 0.8683 0.054 Uiso 1 1 calc . . .
C7 C 0.4537(12) 0.9062(5) 0.7767(9) 0.051(3) Uani 1 1 d . . .
H7A H 0.5206 0.9415 0.8279 0.062 Uiso 1 1 calc . . .
H7B H 0.4484 0.9256 0.6872 0.062 Uiso 1 1 calc . . .
C8 C 0.3008(10) 0.9115(5) 0.8283(9) 0.048(2) Uani 1 1 d . . .
B2 B 0.2745(11) 0.5083(5) 0.8084(8) 0.031(3) Uani 1 1 d . . .
H2A H 0.288(6) 0.512(3) 0.922(5) 0.030(16) Uiso 1 1 d . . .
H2B H 0.177(3) 0.5730(17) 0.788(3) 0.000(7) Uiso 1 1 d . . .
C9 C 0.4175(11) 0.5156(5) 0.7282(9) 0.034(2) Uani 1 1 d . . .
H9 H 0.442(5) 0.574(2) 0.753(4) 0.026(11) Uiso 1 1 d . . .
C10 C 0.3763(13) 0.5075(6) 0.5859(9) 0.056(3) Uani 1 1 d . . .
H10A H 0.3226 0.5557 0.5580 0.067 Uiso 1 1 calc . . .
H10B H 0.4684 0.5067 0.5407 0.067 Uiso 1 1 calc . . .
C11 C 0.2867(14) 0.4386(6) 0.5398(9) 0.050(3) Uani 1 1 d . . .
H11A H 0.3503 0.3915 0.5386 0.060 Uiso 1 1 calc . . .
H11B H 0.2478 0.4487 0.4508 0.060 Uiso 1 1 calc . . .
C12 C 0.1555(11) 0.4213(5) 0.6256(8) 0.049(3) Uani 1 1 d . . .
H12A H 0.1159 0.3685 0.6028 0.058 Uiso 1 1 calc . . .
H12B H 0.0770 0.4600 0.6040 0.058 Uiso 1 1 calc . . .
C13 C 0.1921(9) 0.4238(4) 0.7756(8) 0.032(2) Uani 1 1 d . . .
H13 H 0.100(8) 0.403(4) 0.832(6) 0.07(2) Uiso 1 1 d . . .
C14 C 0.3094(11) 0.3590(5) 0.8253(7) 0.039(2) Uani 1 1 d . . .
H14A H 0.3145 0.3594 0.9202 0.047 Uiso 1 1 calc . . .
H14B H 0.2722 0.3067 0.7973 0.047 Uiso 1 1 calc . . .
C15 C 0.4667(9) 0.3679(5) 0.7815(9) 0.041(2) Uani 1 1 d . . .
H15A H 0.5324 0.3340 0.8362 0.049 Uiso 1 1 calc . . .
H15B H 0.4685 0.3481 0.6926 0.049 Uiso 1 1 calc . . .
C16 C 0.5256(10) 0.4471(6) 0.7852(10) 0.044(2) Uani 1 1 d . . .
H16A H 0.6154 0.4477 0.7370 0.053 Uiso 1 1 calc . . .
H16B H 0.5549 0.4602 0.8754 0.053 Uiso 1 1 calc . . .
O1 O 0.1606(7) 0.1411(7) 0.6703(7) 0.190(4) Uani 1 1 d . . .
C111 C 0.0652(6) 0.1737(4) 0.5881(7) 0.082(2) Uani 1 1 d . . .
H11E H 0.0577 0.2306 0.6065 0.098 Uiso 1 1 calc . . .
H11F H -0.0324 0.1497 0.5962 0.098 Uiso 1 1 calc . . .
C112 C 0.1100(9) 0.1627(7) 0.4608(8) 0.148(6) Uani 1 1 d . . .
H11I H 0.0343 0.1324 0.4101 0.177 Uiso 1 1 calc . . .
H11J H 0.1208 0.2144 0.4191 0.177 Uiso 1 1 calc . . .
C113 C 0.2438(7) 0.1220(16) 0.4639(5) 0.140(6) Uani 1 1 d . . .
H11G H 0.3097 0.1424 0.3999 0.168 Uiso 1 1 calc . . .
H11H H 0.2302 0.0647 0.4524 0.168 Uiso 1 1 calc . . .
C114 C 0.2974(6) 0.1436(11) 0.6020(5) 0.128(4) Uani 1 1 d . . .
H11C H 0.3696 0.1049 0.6378 0.153 Uiso 1 1 calc . . .
H11D H 0.3418 0.1967 0.6060 0.153 Uiso 1 1 calc . . .
C1A C 0.1701(3) 0.6365(8) 1.1595(2) 0.0274(8) Uani 1 1 d . . .
C3A C 0.0004(9) 0.6763(5) 0.9964(8) 0.028(2) Uani 1 1 d . . .
C2A C 0.1032(9) 0.7051(5) 1.0957(8) 0.0241(19) Uani 1 1 d . . .
C4A C 0.0020(8) 0.5918(5) 0.9923(7) 0.0237(18) Uani 1 1 d . . .
C4B C -0.1114(8) 0.5410(5) 0.9164(8) 0.034(2) Uani 1 1 d . . .
H4B1 H -0.0858 0.4853 0.9275 0.051 Uiso 1 1 calc . . .
H4B2 H -0.1123 0.5547 0.8253 0.051 Uiso 1 1 calc . . .
H4B3 H -0.2086 0.5504 0.9477 0.051 Uiso 1 1 calc . . .
C5A C 0.1074(9) 0.5677(5) 1.0968(8) 0.031(2) Uani 1 1 d . . .
C3B C -0.1038(10) 0.7278(6) 0.9104(10) 0.050(3) Uani 1 1 d . . .
H3B1 H -0.0849 0.7834 0.9295 0.074 Uiso 1 1 calc . . .
H3B2 H -0.2055 0.7151 0.9267 0.074 Uiso 1 1 calc . . .
H3B3 H -0.0872 0.7175 0.8202 0.074 Uiso 1 1 calc . . .
C5B C 0.1325(11) 0.4796(6) 1.1415(9) 0.053(3) Uani 1 1 d . . .
H5B1 H 0.0703 0.4447 1.0871 0.080 Uiso 1 1 calc . . .
H5B2 H 0.1073 0.4741 1.2308 0.080 Uiso 1 1 calc . . .
H5B3 H 0.2355 0.4654 1.1343 0.080 Uiso 1 1 calc . . .
C2B C 0.1231(9) 0.7880(5) 1.1421(9) 0.045(3) Uani 1 1 d . . .
H2B1 H 0.2058 0.7903 1.2062 0.067 Uiso 1 1 calc . . .
H2B2 H 0.0338 0.8056 1.1807 0.067 Uiso 1 1 calc . . .
H2B3 H 0.1427 0.8222 1.0698 0.067 Uiso 1 1 calc . . .
C1B C 0.2703(4) 0.6366(8) 1.2806(3) 0.0495(11) Uani 1 1 d . . .
H1B1 H 0.2990 0.6907 1.3022 0.074 Uiso 1 1 calc . . .
H1B2 H 0.3579 0.6053 1.2668 0.074 Uiso 1 1 calc . . .
H1B3 H 0.2186 0.6138 1.3511 0.074 Uiso 1 1 calc . . .

loop_
_atom_site_aniso_label
_atom_site_aniso_U_11
_atom_site_aniso_U_22
_atom_site_aniso_U_33
_atom_site_aniso_U_23
_atom_site_aniso_U_13
_atom_site_aniso_U_12
Zr1 0.01851(14) 0.02671(15) 0.01823(13) 0.0003(4) 0.00235(9) 0.0010(4)
Cl1 0.0232(4) 0.0623(5) 0.0331(4) 0.0016(16) -0.0049(3) -0.0027(16)
B1 0.027(5) 0.038(6) 0.030(6) -0.003(4) 0.006(4) -0.007(4)
C1 0.038(5) 0.050(6) 0.032(4) 0.023(4) 0.014(4) 0.010(4)
C2 0.044(5) 0.042(5) 0.080(7) 0.002(4) 0.006(5) -0.001(4)
C3 0.097(8) 0.065(8) 0.029(5) 0.001(5) -0.014(5) 0.010(6)
C4 0.102(7) 0.057(5) 0.027(4) -0.006(3) -0.006(4) 0.028(5)
C5 0.051(7) 0.041(6) 0.026(5) -0.003(4) 0.002(4) 0.011(5)
C6 0.033(5) 0.054(6) 0.049(5) 0.006(4) 0.009(4) 0.015(4)
C7 0.074(6) 0.031(4) 0.049(5) -0.001(4) -0.002(4) -0.004(4)
C8 0.029(4) 0.036(5) 0.079(6) 0.004(4) 0.004(4) -0.005(4)
B2 0.047(6) 0.019(5) 0.023(5) -0.009(3) -0.015(4) 0.010(4)
C9 0.046(6) 0.019(5) 0.037(5) -0.001(3) 0.001(4) -0.010(4)
C10 0.090(6) 0.047(4) 0.032(4) 0.019(3) 0.020(4) 0.009(4)
C11 0.076(6) 0.052(6) 0.022(4) -0.010(4) -0.003(4) 0.014(5)
C12 0.059(6) 0.051(5) 0.032(4) -0.027(4) -0.030(4) -0.001(4)
C13 0.018(4) 0.028(4) 0.049(5) 0.006(3) 0.000(3) 0.000(3)
C14 0.072(6) 0.018(4) 0.028(4) 0.007(3) 0.012(4) -0.012(4)
C15 0.021(3) 0.036(4) 0.065(5) -0.007(4) 0.000(3) 0.014(3)
C16 0.025(5) 0.052(6) 0.055(5) 0.002(4) 0.001(4) 0.010(4)
O1 0.132(5) 0.242(8) 0.205(6) -0.176(7) 0.084(5) -0.067(7)
C111 0.034(3) 0.102(4) 0.112(5) 0.045(4) 0.030(3) 0.047(3)
C112 0.109(6) 0.237(16) 0.094(5) 0.044(6) -0.019(4) 0.095(8)
C113 0.083(4) 0.281(19) 0.057(3) -0.028(9) 0.006(3) 0.065(11)
C114 0.055(3) 0.263(12) 0.067(3) -0.059(8) 0.014(3) -0.055(8)
C1A 0.0286(15) 0.037(2) 0.0178(13) -0.008(5) 0.0111(11) -0.015(5)
C3A 0.026(5) 0.025(5) 0.034(4) 0.001(4) 0.014(4) 0.011(4)
C2A 0.018(4) 0.027(5) 0.026(4) 0.002(3) 0.000(3) 0.008(3)
C4A 0.013(4) 0.039(5) 0.019(4) -0.003(4) 0.000(3) 0.004(3)
C4B 0.026(4) 0.034(4) 0.041(4) -0.018(4) -0.007(3) -0.008(3)
C5A 0.029(4) 0.034(5) 0.031(4) 0.019(4) 0.017(3) 0.006(4)
C3B 0.022(4) 0.067(6) 0.062(6) 0.004(5) 0.018(4) 0.011(4)
C5B 0.057(6) 0.053(6) 0.052(6) 0.036(5) 0.026(4) -0.010(4)
C2B 0.032(4) 0.030(5) 0.071(6) -0.010(4) -0.001(4) -0.011(3)
C1B 0.040(2) 0.086(3) 0.0219(14) 0.002(6) 0.0003(13) 0.024(6)

loop_
_atom_type_symbol
_atom_type_description
_atom_type_scat_dispersion_real
_atom_type_scat_dispersion_imag
_atom_type_scat_source
C C 0.0033 0.0016 'International Tables Vol C Tables 4.2.6.8 and 6.1.1.4'
H H 0.0000 0.0000 'International Tables Vol C Tables 4.2.6.8 and 6.1.1.4'
B B 0.0013 0.0007 'International Tables Vol C Tables 4.2.6.8 and 6.1.1.4'
Cl Cl 0.1484 0.1585 'International Tables Vol C Tables 4.2.6.8 and 6.1.1.4'
Zr Zr -2.9673 0.5597 'International Tables Vol C Tables 4.2.6.8 and 6.1.1.4'
O O 0.0106 0.0060 'International Tables Vol C Tables 4.2.6.8 and 6.1.1.4'

loop_
_geom_angle_atom_site_label_1
_geom_angle_atom_site_label_2
_geom_angle_atom_site_label_3
_geom_angle
_geom_angle_site_symmetry_1
_geom_angle_site_symmetry_3
_geom_angle_publ_flag
Cl1 Zr1 C5A 103.0(2) . . ?
Cl1 Zr1 C1A 85.17(7) . . ?
C5A Zr1 C1A 33.4(3) . . ?
Cl1 Zr1 B2 99.3(2) . . ?
C5A Zr1 B2 91.4(3) . . ?
C1A Zr1 B2 122.4(4) . . ?
Cl1 Zr1 B1 100.6(3) . . ?
C5A Zr1 B1 140.3(3) . . ?
C1A Zr1 B1 119.6(4) . . ?
B2 Zr1 B1 115.82(13) . . ?
Cl1 Zr1 C2A 103.62(19) . . ?
C5A Zr1 C2A 55.04(11) . . ?
C1A Zr1 C2A 33.5(3) . . ?
B2 Zr1 C2A 142.7(3) . . ?
B1 Zr1 C2A 88.5(3) . . ?
Cl1 Zr1 C4A 136.63(17) . . ?
C5A Zr1 C4A 33.8(3) . . ?
C1A Zr1 C4A 56.1(2) . . ?
B2 Zr1 C4A 88.0(3) . . ?
B1 Zr1 C4A 114.6(3) . . ?
C2A Zr1 C4A 55.3(3) . . ?
Cl1 Zr1 C3A 135.9(2) . . ?
C5A Zr1 C3A 54.1(3) . . ?
C1A Zr1 C3A 54.6(2) . . ?
B2 Zr1 C3A 116.4(3) . . ?
B1 Zr1 C3A 87.0(3) . . ?
C2A Zr1 C3A 32.7(3) . . ?
C4A Zr1 C3A 32.50(9) . . ?
Cl1 Zr1 H1A 79.0(16) . . ?
C5A Zr1 H1A 124.6(16) . . ?
C1A Zr1 H1A 93.7(15) . . ?
B2 Zr1 H1A 143.7(16) . . ?
B1 Zr1 H1A 32.5(15) . . ?
C2A Zr1 H1A 70.5(16) . . ?
C4A Zr1 H1A 118.3(16) . . ?
C3A Zr1 H1A 85.9(16) . . ?
Cl1 Zr1 H1B 107.0(18) . . ?
C5A Zr1 H1B 141.8(18) . . ?
C1A Zr1 H1B 127.2(17) . . ?
B2 Zr1 H1B 106.4(17) . . ?
B1 Zr1 H1B 10.3(17) . . ?
C2A Zr1 H1B 94.7(17) . . ?
C4A Zr1 H1B 111.8(18) . . ?
C3A Zr1 H1B 87.7(18) . . ?
H1A Zr1 H1B 43(2) . . ?
Cl1 Zr1 H2A 85.2(14) . . ?
C5A Zr1 H2A 71.3(15) . . ?
C1A Zr1 H2A 97.6(15) . . ?
B2 Zr1 H2A 27.8(14) . . ?
B1 Zr1 H2A 142.7(15) . . ?
C2A Zr1 H2A 126.3(15) . . ?
C4A Zr1 H2A 81.9(14) . . ?
C3A Zr1 H2A 114.4(14) . . ?
H1A Zr1 H2A 159.7(13) . . ?
H1B Zr1 H2A 134(2) . . ?
Cl1 Zr1 H2B 130.5(9) . . ?
C5A Zr1 H2B 95.2(8) . . ?
C1A Zr1 H2B 127.6(8) . . ?
B2 Zr1 H2B 33.9(9) . . ?
B1 Zr1 H2B 93.3(8) . . ?
C2A Zr1 H2B 124.2(9) . . ?
C4A Zr1 H2B 73.9(8) . . ?
C3A Zr1 H2B 91.7(9) . . ?
H1A Zr1 H2B 125.8(17) . . ?
H1B Zr1 H2B 83(2) . . ?
H2A Zr1 H2B 57.7(16) . . ?
C1 B1 C5 108.8(8) . . ?
C1 B1 Zr1 149.2(6) . . ?
C5 B1 Zr1 101.9(7) . . ?
C1 B1 H1A 121(2) . . ?
C5 B1 H1A 106(2) . . ?
Zr1 B1 H1A 45(2) . . ?
C1 B1 H1B 136(8) . . ?
C5 B1 H1B 90(7) . . ?
Zr1 B1 H1B 44(7) . . ?
H1A B1 H1B 89(8) . . ?
C8 C1 C2 115.2(7) . . ?
C8 C1 B1 111.6(8) . . ?
C2 C1 B1 111.6(8) . . ?
C8 C1 H1 112(3) . . ?
C2 C1 H1 98(3) . . ?
B1 C1 H1 107(3) . . ?
C3 C2 C1 113.8(8) . . ?
C3 C2 H2A 108.8 . . ?
C1 C2 H2A 108.8 . . ?
C3 C2 H2B 108.9 . . ?
C1 C2 H2B 108.8 . . ?
H2A C2 H2B 107.7 . . ?
C2 C3 C4 115.7(9) . . ?
C2 C3 H3A 108.3 . . ?
C4 C3 H3A 108.4 . . ?
C2 C3 H3B 108.3 . . ?
C4 C3 H3B 108.4 . . ?
H3A C3 H3B 107.4 . . ?
C3 C4 C5 112.0(8) . . ?
C3 C4 H4A 109.2 . . ?
C5 C4 H4A 109.2 . . ?
C3 C4 H4B 109.2 . . ?
C5 C4 H4B 109.2 . . ?
H4A C4 H4B 107.9 . . ?
C6 C5 C4 116.7(9) . . ?
C6 C5 B1 108.1(8) . . ?
C4 C5 B1 104.5(8) . . ?
C6 C5 H5 93(2) . . ?
C4 C5 H5 105(2) . . ?
B1 C5 H5 131(2) . . ?
C5 C6 C7 114.4(8) . . ?
C5 C6 H6A 108.6 . . ?
C7 C6 H6A 108.7 . . ?
C5 C6 H6B 108.7 . . ?
C7 C6 H6B 108.6 . . ?
H6A C6 H6B 107.6 . . ?
C8 C7 C6 114.4(8) . . ?
C8 C7 H7A 108.7 . . ?
C6 C7 H7A 108.7 . . ?
C8 C7 H7B 108.6 . . ?
C6 C7 H7B 108.7 . . ?
H7A C7 H7B 107.6 . . ?
C1 C8 C7 111.8(8) . . ?
C9 B2 C13 109.7(7) . . ?
C9 B2 Zr1 106.7(6) . . ?
C13 B2 Zr1 143.6(6) . . ?
C9 B2 H2A 119(3) . . ?
C13 B2 H2A 106(3) . . ?
Zr1 B2 H2A 55(3) . . ?
C9 B2 H2B 112.7(13) . . ?
C13 B2 H2B 111.7(13) . . ?
Zr1 B2 H2B 51.0(12) . . ?
H2A B2 H2B 98(3) . . ?
C10 C9 B2 110.2(8) . . ?
C10 C9 C16 113.9(8) . . ?
B2 C9 C16 104.6(7) . . ?
C10 C9 H9 112(2) . . ?
B2 C9 H9 96(2) . . ?
C16 C9 H9 118(2) . . ?
C11 C10 C9 119.1(8) . . ?
C11 C10 H10A 107.6 . . ?
C9 C10 H10A 107.6 . . ?
C11 C10 H10B 107.5 . . ?
C9 C10 H10B 107.5 . . ?
H10A C10 H10B 107.0 . . ?
C10 C11 C12 112.8(8) . . ?
C10 C11 H11A 109.0 . . ?
C12 C11 H11A 109.1 . . ?
C10 C11 H11B 109.0 . . ?
C12 C11 H11B 109.1 . . ?
H11A C11 H11B 107.8 . . ?
C11 C12 C13 116.0(7) . . ?
C11 C12 H12A 108.2 . . ?
C13 C12 H12A 108.3 . . ?
C11 C12 H12B 108.3 . . ?
C13 C12 H12B 108.3 . . ?
H12A C12 H12B 107.4 . . ?
C12 C13 C14 113.5(7) . . ?
C12 C13 B2 107.2(6) . . ?
C14 C13 B2 104.1(7) . . ?
C12 C13 H13 113(3) . . ?
C14 C13 H13 97(3) . . ?
B2 C13 H13 121(3) . . ?
C15 C14 C13 117.0(6) . . ?
C15 C14 H14A 108.0 . . ?
C13 C14 H14A 108.1 . . ?
C15 C14 H14B 108.0 . . ?
C13 C14 H14B 108.1 . . ?
H14A C14 H14B 107.3 . . ?
C16 C15 C14 115.7(7) . . ?
C16 C15 H15A 108.3 . . ?
C14 C15 H15A 108.3 . . ?
C16 C15 H15B 108.4 . . ?
C14 C15 H15B 108.4 . . ?
H15A C15 H15B 107.4 . . ?
C15 C16 C9 116.2(8) . . ?
C15 C16 H16A 108.2 . . ?
C9 C16 H16A 108.3 . . ?
C15 C16 H16B 108.2 . . ?
C9 C16 H16B 108.3 . . ?
H16A C16 H16B 107.4 . . ?
C111 O1 C114 102.7(8) . . ?
O1 C111 C112 109.8(5) . . ?
O1 C111 H11E 109.8 . . ?
C112 C111 H11E 109.7 . . ?
O1 C111 H11F 109.7 . . ?
C112 C111 H11F 109.7 . . ?
H11E C111 H11F 108.2 . . ?
C113 C112 C111 110.0(6) . . ?
C113 C112 H11I 109.7 . . ?
C111 C112 H11I 109.7 . . ?
C113 C112 H11J 109.6 . . ?
C111 C112 H11J 109.7 . . ?
H11I C112 H11J 108.2 . . ?
C112 C113 C114 97.5(10) . . ?
C112 C113 H11G 112.4 . . ?
C114 C113 H11G 112.3 . . ?
C112 C113 H11H 112.2 . . ?
C114 C113 H11H 112.2 . . ?
H11G C113 H11H 109.8 . . ?
O1 C114 C113 102.5(5) . . ?
O1 C114 H11C 111.2 . . ?
C113 C114 H11C 111.3 . . ?
O1 C114 H11D 111.3 . . ?
C113 C114 H11D 111.2 . . ?
H11C C114 H11D 109.2 . . ?
C5A C1A C2A 107.2(2) . . ?
C5A C1A C1B 125.7(10) . . ?
C2A C1A C1B 126.6(10) . . ?
C5A C1A Zr1 73.0(4) . . ?
C2A C1A Zr1 74.8(4) . . ?
C1B C1A Zr1 124.1(2) . . ?
C4A C3A C2A 110.7(8) . . ?
C4A C3A C3B 123.8(10) . . ?
C2A C3A C3B 125.4(8) . . ?
C4A C3A Zr1 72.8(6) . . ?
C2A C3A Zr1 72.6(4) . . ?
C3B C3A Zr1 124.0(6) . . ?
C3A C2A C1A 107.1(7) . . ?
C3A C2A C2B 127.8(7) . . ?
C1A C2A C2B 124.4(7) . . ?
C3A C2A Zr1 74.8(5) . . ?
C1A C2A Zr1 71.6(3) . . ?
C2B C2A Zr1 126.4(6) . . ?
C3A C4A C5A 105.3(8) . . ?
C3A C4A C4B 124.8(9) . . ?
C5A C4A C4B 128.3(7) . . ?
C3A C4A Zr1 74.7(6) . . ?
C5A C4A Zr1 71.1(4) . . ?
C4B C4A Zr1 130.0(5) . . ?
C4A C4B H4B1 109.5 . . ?
C4A C4B H4B2 109.5 . . ?
H4B1 C4B H4B2 109.5 . . ?
C4A C4B H4B3 109.5 . . ?
H4B1 C4B H4B3 109.4 . . ?
H4B2 C4B H4B3 109.5 . . ?
C1A C5A C4A 109.7(7) . . ?
C1A C5A C5B 125.9(8) . . ?
C4A C5A C5B 124.1(8) . . ?
C1A C5A Zr1 73.5(4) . . ?
C4A C5A Zr1 75.1(4) . . ?
C5B C5A Zr1 123.3(6) . . ?
C3A C3B H3B1 109.5 . . ?
C3A C3B H3B2 109.5 . . ?
H3B1 C3B H3B2 109.5 . . ?
C3A C3B H3B3 109.5 . . ?
H3B1 C3B H3B3 109.5 . . ?
H3B2 C3B H3B3 109.4 . . ?
C5A C5B H5B1 109.4 . . ?
C5A C5B H5B2 109.5 . . ?
H5B1 C5B H5B2 109.5 . . ?
C5A C5B H5B3 109.5 . . ?
H5B1 C5B H5B3 109.5 . . ?
H5B2 C5B H5B3 109.5 . . ?
C2A C2B H2B1 109.4 . . ?
C2A C2B H2B2 109.5 . . ?
H2B1 C2B H2B2 109.5 . . ?
C2A C2B H2B3 109.5 . . ?
H2B1 C2B H2B3 109.5 . . ?
H2B2 C2B H2B3 109.5 . . ?
C1A C1B H1B1 109.5 . . ?
C1A C1B H1B2 109.4 . . ?
H1B1 C1B H1B2 109.5 . . ?
C1A C1B H1B3 109.5 . . ?
H1B1 C1B H1B3 109.5 . . ?
H1B2 C1B H1B3 109.5 . . ?

loop_
_geom_bond_atom_site_label_1
_geom_bond_atom_site_label_2
_geom_bond_distance
_geom_bond_site_symmetry_2
_geom_bond_publ_flag
Zr1 Cl1 2.4179(7) . ?
Zr1 C5A 2.452(8) . ?
Zr1 C1A 2.458(2) . ?
Zr1 B2 2.487(8) . ?
Zr1 B1 2.495(11) . ?
Zr1 C2A 2.500(8) . ?
Zr1 C4A 2.504(7) . ?
Zr1 C3A 2.528(8) . ?
Zr1 H1A 1.81(5) . ?
Zr1 H1B 2.13(6) . ?
Zr1 H2A 2.06(5) . ?
Zr1 H2B 1.94(3) . ?
B1 C1 1.542(13) . ?
B1 C5 1.617(14) . ?
B1 H1A 1.37(5) . ?
B1 H1B 0.55(6) . ?
C1 C8 1.506(12) . ?
C1 C2 1.516(13) . ?
C1 H1 0.93(5) . ?
C2 C3 1.500(15) . ?
C2 H2A 0.9704 . ?
C2 H2B 0.9699 . ?
C3 C4 1.594(15) . ?
C3 H3A 0.9701 . ?
C3 H3B 0.9703 . ?
C4 C5 1.608(11) . ?
C4 H4A 0.9699 . ?
C4 H4B 0.9701 . ?
C5 C6 1.496(14) . ?
C5 H5 1.07(4) . ?
C6 C7 1.649(12) . ?
C6 H6A 0.9699 . ?
C6 H6B 0.9697 . ?
C7 C8 1.502(15) . ?
C7 H7A 0.9696 . ?
C7 H7B 0.9707 . ?
B2 C9 1.570(14) . ?
B2 C13 1.616(11) . ?
B2 H2A 1.17(5) . ?
B2 H2B 1.39(3) . ?
C9 C10 1.488(13) . ?
C9 C16 1.585(13) . ?
C9 H9 1.03(4) . ?
C10 C11 1.463(15) . ?
C10 H10A 0.9697 . ?
C10 H10B 0.9702 . ?
C11 C12 1.538(15) . ?
C11 H11A 0.9698 . ?
C11 H11B 0.9701 . ?
C12 C13 1.553(11) . ?
C12 H12A 0.9699 . ?
C12 H12B 0.9696 . ?
C13 C14 1.569(11) . ?
C13 H13 1.09(6) . ?
C14 C15 1.513(13) . ?
C14 H14A 0.9699 . ?
C14 H14B 0.9702 . ?
C15 C16 1.420(12) . ?
C15 H15A 0.9704 . ?
C15 H15B 0.9694 . ?
C16 H16A 0.9701 . ?
C16 H16B 0.9702 . ?
O1 C111 1.283(11) . ?
O1 C114 1.449(6) . ?
C111 C112 1.400(10) . ?
C111 H11E 0.9697 . ?
C111 H11F 0.9702 . ?
C112 C113 1.376(14) . ?
C112 H11I 0.9702 . ?
C112 H11J 0.9696 . ?
C113 C114 1.510(10) . ?
C113 H11G 0.9694 . ?
C113 H11H 0.9717 . ?
C114 H11C 0.9700 . ?
C114 H11D 0.9700 . ?
C1A C5A 1.412(13) . ?
C1A C2A 1.430(13) . ?
C1A C1B 1.487(4) . ?
C3A C4A 1.408(4) . ?
C3A C2A 1.414(12) . ?
C3A C3B 1.511(12) . ?
C2A C2B 1.468(11) . ?
C4A C5A 1.441(11) . ?
C4A C4B 1.503(10) . ?
C4B H4B1 0.9604 . ?
C4B H4B2 0.9597 . ?
C4B H4B3 0.9599 . ?
C5A C5B 1.550(11) . ?
C3B H3B1 0.9594 . ?
C3B H3B2 0.9602 . ?
C3B H3B3 0.9603 . ?
C5B H5B1 0.9600 . ?
C5B H5B2 0.9600 . ?
C5B H5B3 0.9601 . ?
C2B H2B1 0.9600 . ?
C2B H2B2 0.9600 . ?
C2B H2B3 0.9599 . ?
C1B H1B1 0.9600 . ?
C1B H1B2 0.9600 . ?
C1B H1B3 0.9600 . ?
